data_7719655
loop_
_publ_author_name
'Burke, Kirralee J.'
'Duffin, Rebekah N.'
'Andrews, Philip C.'

_publ_section_title
;
 Homoleptic gallium(III) and indium(III) <i>tris</i>(flavonolate)
 complexes: influence of the metal ion on antibacterial activity and
 mammalian cell viability.
;
_journal_issue 43
_journal_name_full 'Dalton transactions (Cambridge, England : 2003)'
_journal_page_first 16201
_journal_page_last 16218
_journal_paper_doi 10.1039/d5dt02012c
_journal_volume 54
_journal_year 2025
_chemical_formula_moiety 'C51 H39 In O15'
_chemical_formula_sum 'C51 H39 In O15'
_chemical_formula_weight 1006.64
_space_group_crystal_system trigonal
_space_group_IT_number 147
_space_group_name_Hall '-P 3'
_space_group_name_H-M_alt 'P -3'
_atom_sites_solution_hydrogens geom
_atom_sites_solution_primary dual
_audit_creation_date 2024-07-12
_audit_creation_method
;
Olex2 1.5
(compiled 2024.02.16 svn.r378c4104 for OlexSys, GUI svn.r6928)
;
_audit_update_record
;
2025-04-03 deposited with the CCDC.	2025-10-07 downloaded from the CCDC.
;
_cell_angle_alpha 90
_cell_angle_beta 90
_cell_angle_gamma 120
_cell_formula_units_Z 2
_cell_length_a 16.6961(2)
_cell_length_b 16.6961(2)
_cell_length_c 8.98320(10)
_cell_measurement_reflns_used 14841
_cell_measurement_temperature 128.00(10)
_cell_measurement_theta_max 78.5510
_cell_measurement_theta_min 4.8920
_cell_volume 2168.66(4)
_computing_cell_refinement 'CrysAlisPro 1.171.43.95a (Rigaku OD, 2023)'
_computing_data_collection 'CrysAlisPro 1.171.43.95a (Rigaku OD, 2023)'
_computing_data_reduction 'CrysAlisPro 1.171.43.95a (Rigaku OD, 2023)'
_computing_molecular_graphics 'Olex2 1.5 (Dolomanov et al., 2009)'
_computing_publication_material 'Olex2 1.5 (Dolomanov et al., 2009)'
_computing_structure_refinement 'SHELXL 2018/3 (Sheldrick, 2015)'
_computing_structure_solution 'SHELXT 2018/2 (Sheldrick, 2018)'
_diffrn_ambient_environment N~2~
_diffrn_ambient_temperature 128.00(10)
_diffrn_detector 'Hybrid Pixel Array Detector'
_diffrn_detector_area_resol_mean 10.0000
_diffrn_detector_type HyPix
_diffrn_measured_fraction_theta_full 1.000
_diffrn_measured_fraction_theta_max 0.986
_diffrn_measurement_details
;
List of Runs (angles in degrees, time in seconds):

  # Type    Start    End  Width  t~exp~   \w     \q     \k     \f   Frames
#--------------------------------------------------------------------------
  1  \w    -86.00 -13.00   0.50    0.50    --  -50.44 125.00-150.00  146
  2  \w    -80.00 -18.00   0.50    1.00    --  -90.00  91.00  54.00  124
  3  \w    -76.00  21.00   0.50    0.50    --  -50.44  91.00  54.00  194
  4  \w    -99.00 -44.00   0.50    0.50    --  -50.44   0.00 120.00  110
  5  \w    -99.00 -44.00   0.50    0.50    --  -50.44   0.00  60.00  110
  6  \w   -161.00 -79.00   0.50    1.00    --  -90.00 -91.00 -59.00  164
  7  \w   -119.00 -73.00   0.50    0.50    --  -50.44-125.00-180.00   92
  8  \w     41.00  76.00   0.50    1.00    --  111.50 -45.00 -60.00   70
  9  \w     43.00  74.00   0.50    1.00    --  111.50 -45.00-150.00   62
 10  \w     44.00  72.00   0.50    1.00    --  111.50 -45.00   0.00   56
 11  \w     41.00  66.00   0.50    1.00    --  111.50 -45.00 -30.00   50
 12  \w     40.00  65.00   0.50    1.00    --  111.50 -30.00 -30.00   50
 13  \w     42.00  75.00   0.50    1.00    --  111.50 -45.00  30.00   66
 14  \w     41.00  76.00   0.50    1.00    --  111.50 -45.00  60.00   70
 15  \w     46.00  76.00   0.50    1.00    --  111.50 -45.00  90.00   60
 16  \w     40.00  65.00   0.50    1.00    --  111.50 -30.00  90.00   50
 17  \w     40.00  66.00   0.50    1.00    --  111.50 -30.00 120.00   52
 18  \w     40.00  66.00   0.50    1.00    --  111.50 -30.00  60.00   52
 19  \w     40.00  65.00   0.50    1.00    --  111.50 -30.00 -90.00   50
 20  \w     40.00  66.00   0.50    1.00    --  111.50 -30.00-120.00   52
 21  \w     40.00  65.00   0.50    1.00    --  111.50 -30.00-150.00   50
 22  \w     41.00 106.00   0.50    1.00    --  111.50 -94.00-120.00  130
 23  \w     76.00 102.00   0.50    1.00    --  111.50 -94.00-180.00   52
 24  \w     79.00 106.00   0.50    1.00    --  111.50 -94.00-150.00   54
 25  \w     46.00  75.00   0.50    1.00    --  111.50 -94.00-150.00   58
 26  \w     59.00 104.00   0.50    1.00    --  111.50 -94.00 -90.00   90
 27  \w     41.00 106.00   0.50    1.00    --  111.50 -91.00 -59.00  130
 28  \w     47.00  72.00   0.50    1.00    --  111.50 -94.00 -60.00   50
 29  \w     41.00  76.00   0.50    1.00    --  111.50 -94.00   0.00   70
 30  \w    -20.00  76.00   0.50    0.50    --   50.44 -91.00 -59.00  192
 31  \w    104.00 170.00   0.50    1.00    --  111.50  45.00 -30.00  132
 32  \w    101.00 178.00   0.50    1.00    --  111.50  91.00  54.00  154
 33  \w    110.00 166.00   0.50    1.00    --  111.50 125.00 -30.00  112
;
_diffrn_measurement_device 'four-circle diffractometer'
_diffrn_measurement_device_type 'XtaLAB Synergy, Dualflex, HyPix'
_diffrn_measurement_method '\w scans'
_diffrn_orient_matrix_type 'CrysAlisPro convention (1999,Acta A55,543-557)'
_diffrn_orient_matrix_UB_11 0.0153335000
_diffrn_orient_matrix_UB_12 -0.0766640000
_diffrn_orient_matrix_UB_13 0.0652292000
_diffrn_orient_matrix_UB_21 0.1028267000
_diffrn_orient_matrix_UB_22 0.0554642000
_diffrn_orient_matrix_UB_23 -0.0443493000
_diffrn_orient_matrix_UB_31 0.0233507000
_diffrn_orient_matrix_UB_32 0.0489497000
_diffrn_orient_matrix_UB_33 0.1522202000
_diffrn_radiation_monochromator mirror
_diffrn_radiation_probe x-ray
_diffrn_radiation_type 'Cu K\a'
_diffrn_radiation_wavelength 1.54184
_diffrn_reflns_av_R_equivalents 0.0324
_diffrn_reflns_av_unetI/netI 0.0167
_diffrn_reflns_Laue_measured_fraction_full 1.000
_diffrn_reflns_Laue_measured_fraction_max 0.986
_diffrn_reflns_limit_h_max 20
_diffrn_reflns_limit_h_min -20
_diffrn_reflns_limit_k_max 21
_diffrn_reflns_limit_k_min -18
_diffrn_reflns_limit_l_max 11
_diffrn_reflns_limit_l_min -10
_diffrn_reflns_number 23947
_diffrn_reflns_point_group_measured_fraction_full 1.000
_diffrn_reflns_point_group_measured_fraction_max 0.986
_diffrn_reflns_theta_full 67.684
_diffrn_reflns_theta_max 80.148
_diffrn_reflns_theta_min 4.923
_diffrn_source 'micro-focus sealed X-ray tube'
_diffrn_source_type 'PhotonJet (Cu) X-ray Source'
_exptl_absorpt_coefficient_mu 4.996
_exptl_absorpt_correction_T_max 1.00000
_exptl_absorpt_correction_T_min 0.69344
_exptl_absorpt_correction_type multi-scan
_exptl_absorpt_process_details
;
CrysAlisPro 1.171.43.95a (Rigaku Oxford Diffraction, 2023)
Empirical absorption correction using spherical harmonics,
implemented in SCALE3 ABSPACK scaling algorithm.
;
_exptl_crystal_colour 'clear yellowish yellow'
_exptl_crystal_colour_lustre clear
_exptl_crystal_colour_modifier yellowish
_exptl_crystal_colour_primary yellow
_exptl_crystal_density_diffrn 1.542
_exptl_crystal_description block
_exptl_crystal_F_000 1028
_exptl_crystal_size_max 0.11
_exptl_crystal_size_mid 0.05
_exptl_crystal_size_min 0.03
_refine_diff_density_max 1.060
_refine_diff_density_min -0.771
_refine_diff_density_rms 0.053
_refine_ls_extinction_method none
_refine_ls_goodness_of_fit_ref 1.070
_refine_ls_hydrogen_treatment constr
_refine_ls_matrix_type full
_refine_ls_number_parameters 204
_refine_ls_number_reflns 3134
_refine_ls_number_restraints 0
_refine_ls_restrained_S_all 1.070
_refine_ls_R_factor_all 0.0347
_refine_ls_R_factor_gt 0.0321
_refine_ls_shift/su_max 0.000
_refine_ls_shift/su_mean 0.000
_refine_ls_structure_factor_coef Fsqd
_refine_ls_weighting_details 'w=1/[\s^2^(Fo^2^)+(0.0370P)^2^+1.4134P] where P=(Fo^2^+2Fc^2^)/3'
_refine_ls_weighting_scheme calc
_refine_ls_wR_factor_gt 0.0806
_refine_ls_wR_factor_ref 0.0826
_reflns_Friedel_coverage 0.000
_reflns_number_gt 2915
_reflns_number_total 3134
_reflns_threshold_expression 'I > 2\s(I)'
_cod_data_source_file d5dt02012c2.cif
_cod_data_source_block kb_in5_1_auto
_cod_depositor_comments 'Adding full bibliography for 7719654--7719657.cif.'
_cod_original_cell_volume 2168.66(6)
_cod_database_code 7719655
_shelx_shelxl_version_number 2018/3
_chemical_oxdiff_formula 'In C H O'
_shelx_space_group_comment
;
The symmetry employed for this shelxl refinement is uniquely defined
by the following loop, which should always be used as a source of
symmetry information in preference to the above space-group names.
They are only intended as comments.
;
_shelx_estimated_absorpt_t_max 0.865
_shelx_estimated_absorpt_t_min 0.610
_olex2_refinement_description
;
1. Fixed Uiso
 At 1.2 times of:
  All C(H) groups
 At 1.5 times of:
  All C(H,H,H) groups
2.a Aromatic/amide H refined with riding coordinates:
 C11(H11), C6(H6), C4(H4), C3(H3), C14(H14), C15(H15), C5(H5)
2.b Idealised Me refined as rotating group:
 C16(H16A,H16B,H16C), C17(H17A,H17B,H17C)
;
_olex2_submission_special_instructions 'No special instructions were received'
_oxdiff_exptl_absorpt_empirical_details
;
Empirical correction (ABSPACK) includes:
- Absorption correction using spherical harmonics
- Frame scaling
;
_oxdiff_exptl_absorpt_empirical_full_max 1.307
_oxdiff_exptl_absorpt_empirical_full_min 0.859

loop_
_space_group_symop_operation_xyz
'x, y, z'
'-y, x-y, z'
'-x+y, -x, z'
'-x, -y, -z'
'y, -x+y, -z'
'x-y, x, -z'

loop_
_atom_site_label
_atom_site_type_symbol
_atom_site_fract_x
_atom_site_fract_y
_atom_site_fract_z
_atom_site_U_iso_or_equiv
_atom_site_adp_type
_atom_site_occupancy
_atom_site_site_symmetry_order
_atom_site_calc_flag
_atom_site_refinement_flags_posn
_atom_site_refinement_flags_adp
_atom_site_refinement_flags_occupancy
_atom_site_disorder_assembly
_atom_site_disorder_group
In1 In 0.666667 0.333333 0.13891(3) 0.04493(10) Uani 1 3 d S T P . .
O1 O 0.76435(10) 0.31049(11) 0.25657(19) 0.0456(4) Uani 1 1 d . . . . .
O3 O 0.98327(10) 0.33297(12) 0.1441(2) 0.0490(4) Uani 1 1 d . . . . .
O2 O 0.78308(11) 0.37758(12) -0.0180(2) 0.0517(4) Uani 1 1 d . . . . .
O4 O 0.79937(13) 0.20538(14) 0.7391(2) 0.0612(5) Uani 1 1 d . . . . .
O5 O 0.93344(15) 0.17473(15) 0.7895(2) 0.0716(6) Uani 1 1 d . . . . .
C9 C 0.83859(14) 0.32791(14) 0.1790(3) 0.0420(5) Uani 1 1 d . . . . .
C1 C 0.84708(15) 0.36475(15) 0.0318(3) 0.0448(5) Uani 1 1 d . . . . .
C11 C 0.85005(15) 0.25698(15) 0.4873(3) 0.0466(5) Uani 1 1 d . . . . .
H11 H 0.800101 0.267790 0.470072 0.056 Uiso 1 1 calc R U . . .
C8 C 0.90791(15) 0.31189(15) 0.2309(3) 0.0452(5) Uani 1 1 d . . . . .
C2 C 0.92800(15) 0.38646(16) -0.0554(3) 0.0468(5) Uani 1 1 d . . . . .
C10 C 0.91449(15) 0.27498(15) 0.3743(3) 0.0457(5) Uani 1 1 d . . . . .
C13 C 0.93158(18) 0.20722(17) 0.6508(3) 0.0558(6) Uani 1 1 d . . . . .
C7 C 0.99392(15) 0.36948(16) 0.0073(3) 0.0475(5) Uani 1 1 d . . . . .
C6 C 1.07541(17) 0.39003(19) -0.0694(3) 0.0564(6) Uani 1 1 d . . . . .
H6 H 1.120311 0.378444 -0.025088 0.068 Uiso 1 1 calc R U . . .
C4 C 1.02354(18) 0.44420(19) -0.2741(3) 0.0613(7) Uani 1 1 d . . . . .
H4 H 1.033979 0.469921 -0.371300 0.074 Uiso 1 1 calc R U . . .
C12 C 0.85827(16) 0.22363(16) 0.6238(3) 0.0508(6) Uani 1 1 d . . . . .
C3 C 0.94411(17) 0.42419(18) -0.1988(3) 0.0546(6) Uani 1 1 d . . . . .
H3 H 0.899729 0.436047 -0.244353 0.066 Uiso 1 1 calc R U . . .
C14 C 0.99514(19) 0.22479(19) 0.5394(3) 0.0601(7) Uani 1 1 d . . . . .
H14 H 1.045078 0.214011 0.556991 0.072 Uiso 1 1 calc R U . . .
C15 C 0.98698(17) 0.25796(18) 0.4023(3) 0.0547(6) Uani 1 1 d . . . . .
H15 H 1.031105 0.269260 0.326575 0.066 Uiso 1 1 calc R U . . .
C5 C 1.08852(18) 0.4269(2) -0.2084(3) 0.0617(7) Uani 1 1 d . . . . .
H5 H 1.143268 0.441053 -0.261458 0.074 Uiso 1 1 calc R U . . .
C16 C 0.7229(2) 0.2187(3) 0.7119(4) 0.0802(10) Uani 1 1 d . . . . .
H16A H 0.684296 0.176672 0.632848 0.120 Uiso 1 1 calc R U . . .
H16B H 0.745547 0.282797 0.681082 0.120 Uiso 1 1 calc R U . . .
H16C H 0.686237 0.205820 0.803095 0.120 Uiso 1 1 calc R U . . .
C17 C 1.0095(3) 0.1611(3) 0.8220(5) 0.0924(12) Uani 1 1 d . . . . .
H17A H 1.006546 0.112255 0.757785 0.139 Uiso 1 1 calc R U . . .
H17B H 1.006521 0.142980 0.926523 0.139 Uiso 1 1 calc R U . . .
H17C H 1.067658 0.218747 0.804066 0.139 Uiso 1 1 calc R U . . .

loop_
_atom_site_aniso_label
_atom_site_aniso_U_11
_atom_site_aniso_U_22
_atom_site_aniso_U_33
_atom_site_aniso_U_23
_atom_site_aniso_U_13
_atom_site_aniso_U_12
In1 0.03185(11) 0.03185(11) 0.0711(2) 0.000 0.000 0.01592(5)
O1 0.0327(7) 0.0380(8) 0.0677(10) 0.0055(7) 0.0050(7) 0.0191(6)
O3 0.0305(7) 0.0481(9) 0.0673(10) -0.0002(8) 0.0057(7) 0.0188(7)
O2 0.0367(8) 0.0444(9) 0.0726(11) 0.0089(8) 0.0035(7) 0.0194(7)
O4 0.0473(10) 0.0576(11) 0.0617(10) -0.0074(8) 0.0033(8) 0.0135(8)
O5 0.0582(12) 0.0603(12) 0.0810(13) 0.0163(10) -0.0063(10) 0.0182(10)
C9 0.0283(9) 0.0289(9) 0.0660(14) 0.0005(9) 0.0034(9) 0.0122(8)
C1 0.0298(10) 0.0312(10) 0.0682(14) -0.0014(9) 0.0001(9) 0.0114(8)
C11 0.0340(11) 0.0347(11) 0.0647(14) -0.0078(10) -0.0019(10) 0.0124(9)
C8 0.0312(10) 0.0337(10) 0.0660(14) -0.0029(10) 0.0052(9) 0.0127(9)
C2 0.0319(10) 0.0348(11) 0.0642(14) -0.0046(10) 0.0016(9) 0.0095(9)
C10 0.0323(10) 0.0339(10) 0.0675(14) -0.0011(10) 0.0002(10) 0.0140(9)
C13 0.0449(13) 0.0394(12) 0.0708(16) 0.0044(11) -0.0037(11) 0.0119(10)
C7 0.0289(10) 0.0376(11) 0.0657(14) -0.0069(10) 0.0029(9) 0.0090(9)
C6 0.0326(11) 0.0569(15) 0.0701(16) -0.0117(12) 0.0032(11) 0.0151(11)
C4 0.0441(13) 0.0532(15) 0.0626(15) -0.0062(12) 0.0050(11) 0.0064(12)
C12 0.0383(12) 0.0370(11) 0.0633(14) -0.0052(10) -0.0005(10) 0.0084(9)
C3 0.0384(12) 0.0442(13) 0.0676(15) -0.0011(11) 0.0026(11) 0.0103(10)
C14 0.0426(13) 0.0506(14) 0.0869(19) 0.0108(13) -0.0009(12) 0.0233(11)
C15 0.0359(12) 0.0479(13) 0.0801(17) 0.0080(12) 0.0061(11) 0.0208(10)
C5 0.0345(12) 0.0628(16) 0.0686(17) -0.0147(13) 0.0061(11) 0.0099(11)
C16 0.0510(16) 0.114(3) 0.0654(18) -0.0187(18) 0.0049(13) 0.0341(18)
C17 0.079(2) 0.090(3) 0.109(3) 0.032(2) -0.008(2) 0.043(2)

loop_
_atom_type_symbol
_atom_type_description
_atom_type_scat_dispersion_real
_atom_type_scat_dispersion_imag
_atom_type_scat_source
C C 0.0181 0.0091 'International Tables Vol C Tables 4.2.6.8 and 6.1.1.4'
H H 0.0000 0.0000 'International Tables Vol C Tables 4.2.6.8 and 6.1.1.4'
In In 0.0822 5.0449 'International Tables Vol C Tables 4.2.6.8 and 6.1.1.4'
O O 0.0492 0.0322 'International Tables Vol C Tables 4.2.6.8 and 6.1.1.4'

loop_
_geom_angle_atom_site_label_1
_geom_angle_atom_site_label_2
_geom_angle_atom_site_label_3
_geom_angle
_geom_angle_site_symmetry_1
_geom_angle_site_symmetry_3
_geom_angle_publ_flag
O1 In1 O1 97.54(6) . 3_665 ?
O1 In1 O1 97.54(6) . 2_655 ?
O1 In1 O1 97.54(6) 3_665 2_655 ?
O1 In1 O2 75.65(6) 3_665 3_665 ?
O1 In1 O2 75.65(6) 2_655 2_655 ?
O1 In1 O2 155.35(6) . 2_655 ?
O1 In1 O2 155.35(6) 2_655 3_665 ?
O1 In1 O2 75.65(6) . . ?
O1 In1 O2 106.78(6) 3_665 2_655 ?
O1 In1 O2 155.35(6) 3_665 . ?
O1 In1 O2 106.78(6) 2_655 . ?
O1 In1 O2 106.78(6) . 3_665 ?
O2 In1 O2 83.61(7) . 2_655 ?
O2 In1 O2 83.61(7) 3_665 2_655 ?
O2 In1 O2 83.61(7) . 3_665 ?
C9 O1 In1 114.63(14) . . ?
C7 O3 C8 122.28(19) . . ?
C1 O2 In1 113.12(15) . . ?
C12 O4 C16 116.2(2) . . ?
C13 O5 C17 116.7(3) . . ?
O1 C9 C1 117.44(19) . . ?
O1 C9 C8 124.1(2) . . ?
C8 C9 C1 118.5(2) . . ?
O2 C1 C9 119.0(2) . . ?
O2 C1 C2 121.8(2) . . ?
C9 C1 C2 119.2(2) . . ?
C10 C11 H11 119.7 . . ?
C12 C11 H11 119.7 . . ?
C12 C11 C10 120.7(2) . . ?
O3 C8 C9 120.4(2) . . ?
O3 C8 C10 111.0(2) . . ?
C9 C8 C10 128.6(2) . . ?
C7 C2 C1 117.9(2) . . ?
C7 C2 C3 118.2(2) . . ?
C3 C2 C1 123.9(2) . . ?
C11 C10 C8 121.4(2) . . ?
C15 C10 C11 118.5(2) . . ?
C15 C10 C8 120.1(2) . . ?
O5 C13 C12 115.5(3) . . ?
O5 C13 C14 125.3(3) . . ?
C14 C13 C12 119.2(3) . . ?
O3 C7 C2 121.7(2) . . ?
O3 C7 C6 116.8(2) . . ?
C2 C7 C6 121.5(2) . . ?
C7 C6 H6 120.8 . . ?
C5 C6 C7 118.5(3) . . ?
C5 C6 H6 120.8 . . ?
C3 C4 H4 120.0 . . ?
C3 C4 C5 120.1(3) . . ?
C5 C4 H4 120.0 . . ?
O4 C12 C11 124.2(2) . . ?
O4 C12 C13 115.5(2) . . ?
C11 C12 C13 120.3(2) . . ?
C2 C3 H3 119.7 . . ?
C4 C3 C2 120.5(3) . . ?
C4 C3 H3 119.7 . . ?
C13 C14 H14 119.6 . . ?
C13 C14 C15 120.7(2) . . ?
C15 C14 H14 119.6 . . ?
C10 C15 H15 119.7 . . ?
C14 C15 C10 120.7(2) . . ?
C14 C15 H15 119.7 . . ?
C6 C5 C4 121.3(3) . . ?
C6 C5 H5 119.4 . . ?
C4 C5 H5 119.4 . . ?
O4 C16 H16A 109.5 . . ?
O4 C16 H16B 109.5 . . ?
O4 C16 H16C 109.5 . . ?
H16A C16 H16B 109.5 . . ?
H16A C16 H16C 109.5 . . ?
H16B C16 H16C 109.5 . . ?
O5 C17 H17A 109.5 . . ?
O5 C17 H17B 109.5 . . ?
O5 C17 H17C 109.5 . . ?
H17A C17 H17B 109.5 . . ?
H17A C17 H17C 109.5 . . ?
H17B C17 H17C 109.5 . . ?

loop_
_geom_bond_atom_site_label_1
_geom_bond_atom_site_label_2
_geom_bond_distance
_geom_bond_site_symmetry_2
_geom_bond_publ_flag
In1 O1 2.1318(16) . ?
In1 O1 2.1318(16) 3_665 ?
In1 O1 2.1318(16) 2_655 ?
In1 O2 2.2078(17) . ?
In1 O2 2.2078(17) 2_655 ?
In1 O2 2.2078(17) 3_665 ?
O1 C9 1.321(3) . ?
O3 C8 1.368(3) . ?
O3 C7 1.344(3) . ?
O2 C1 1.271(3) . ?
O4 C12 1.355(3) . ?
O4 C16 1.422(4) . ?
O5 C13 1.366(3) . ?
O5 C17 1.428(4) . ?
C9 C1 1.436(3) . ?
C9 C8 1.392(3) . ?
C1 C2 1.442(3) . ?
C11 H11 0.9500 . ?
C11 C10 1.398(3) . ?
C11 C12 1.381(4) . ?
C8 C10 1.456(4) . ?
C2 C7 1.386(3) . ?
C2 C3 1.399(4) . ?
C10 C15 1.398(3) . ?
C13 C12 1.403(4) . ?
C13 C14 1.379(4) . ?
C7 C6 1.406(3) . ?
C6 H6 0.9500 . ?
C6 C5 1.361(4) . ?
C4 H4 0.9500 . ?
C4 C3 1.373(4) . ?
C4 C5 1.387(4) . ?
C3 H3 0.9500 . ?
C14 H14 0.9500 . ?
C14 C15 1.385(4) . ?
C15 H15 0.9500 . ?
C5 H5 0.9500 . ?
C16 H16A 0.9800 . ?
C16 H16B 0.9800 . ?
C16 H16C 0.9800 . ?
C17 H17A 0.9800 . ?
C17 H17B 0.9800 . ?
C17 H17C 0.9800 . ?

loop_
_geom_torsion_atom_site_label_1
_geom_torsion_atom_site_label_2
_geom_torsion_atom_site_label_3
_geom_torsion_atom_site_label_4
_geom_torsion
_geom_torsion_site_symmetry_1
_geom_torsion_site_symmetry_2
_geom_torsion_site_symmetry_3
_geom_torsion_site_symmetry_4
_geom_torsion_publ_flag
In1 O1 C9 C1 3.7(2) . . . . ?
In1 O1 C9 C8 -175.60(17) . . . . ?
In1 O2 C1 C9 -2.1(3) . . . . ?
In1 O2 C1 C2 178.10(16) . . . . ?
O1 C9 C1 O2 -1.0(3) . . . . ?
O1 C9 C1 C2 178.76(19) . . . . ?
O1 C9 C8 O3 -179.2(2) . . . . ?
O1 C9 C8 C10 -0.4(4) . . . . ?
O3 C8 C10 C11 173.6(2) . . . . ?
O3 C8 C10 C15 -5.5(3) . . . . ?
O3 C7 C6 C5 179.9(2) . . . . ?
O2 C1 C2 C7 -179.5(2) . . . . ?
O2 C1 C2 C3 1.0(4) . . . . ?
O5 C13 C12 O4 0.2(3) . . . . ?
O5 C13 C12 C11 179.7(2) . . . . ?
O5 C13 C14 C15 -179.9(3) . . . . ?
C9 C1 C2 C7 0.8(3) . . . . ?
C9 C1 C2 C3 -178.8(2) . . . . ?
C9 C8 C10 C11 -5.2(4) . . . . ?
C9 C8 C10 C15 175.7(2) . . . . ?
C1 C9 C8 O3 1.5(3) . . . . ?
C1 C9 C8 C10 -179.7(2) . . . . ?
C1 C2 C7 O3 0.8(3) . . . . ?
C1 C2 C7 C6 -179.0(2) . . . . ?
C1 C2 C3 C4 179.1(2) . . . . ?
C11 C10 C15 C14 -0.6(4) . . . . ?
C8 O3 C7 C2 -1.2(3) . . . . ?
C8 O3 C7 C6 178.6(2) . . . . ?
C8 C9 C1 O2 178.4(2) . . . . ?
C8 C9 C1 C2 -1.9(3) . . . . ?
C8 C10 C15 C14 178.6(2) . . . . ?
C2 C7 C6 C5 -0.4(4) . . . . ?
C10 C11 C12 O4 179.3(2) . . . . ?
C10 C11 C12 C13 -0.1(3) . . . . ?
C13 C14 C15 C10 0.5(4) . . . . ?
C7 O3 C8 C9 0.0(3) . . . . ?
C7 O3 C8 C10 -178.96(19) . . . . ?
C7 C2 C3 C4 -0.4(4) . . . . ?
C7 C6 C5 C4 0.1(4) . . . . ?
C12 C11 C10 C8 -178.7(2) . . . . ?
C12 C11 C10 C15 0.4(3) . . . . ?
C12 C13 C14 C15 -0.2(4) . . . . ?
C3 C2 C7 O3 -179.7(2) . . . . ?
C3 C2 C7 C6 0.6(3) . . . . ?
C3 C4 C5 C6 0.1(4) . . . . ?
C14 C13 C12 O4 -179.5(2) . . . . ?
C14 C13 C12 C11 0.0(4) . . . . ?
C5 C4 C3 C2 0.1(4) . . . . ?
C16 O4 C12 C11 2.6(4) . . . . ?
C16 O4 C12 C13 -178.0(3) . . . . ?
C17 O5 C13 C12 -177.5(3) . . . . ?
C17 O5 C13 C14 2.2(4) . . . . ?
